data_2223424
loop_
_publ_author_name
'Yu, Hui-ling'

_publ_section_title
;
 6-Hydroxy-3-(hydroxyimino)indolin-2-one
;
_journal_coeditor_code HK2760
_journal_issue 10
_journal_name_full 'Acta Crystallographica Section E'
_journal_page_first o2328
_journal_paper_doi 10.1107/S1600536809034321
_journal_volume 65
_journal_year 2009
_chemical_formula_iupac 'C8 H6 N2 O3'
_chemical_formula_moiety 'C8 H6 N2 O3'
_chemical_formula_sum 'C8 H6 N2 O3'
_chemical_formula_weight 178.15
_chemical_name_common 6-hydroxy-3-(hydroxyimino)indolin-2-one
_chemical_name_systematic
;
6-Hydroxy-3-(hydroxyimino)indolin-2-one
;
_space_group_IT_number 14
_symmetry_cell_setting monoclinic
_symmetry_space_group_name_Hall '-P 2ybc'
_symmetry_space_group_name_H-M 'P 1 21/c 1'
_atom_sites_solution_hydrogens geom
_atom_sites_solution_primary direct
_atom_sites_solution_secondary difmap
_audit_creation_method SHELXL-97
_cell_angle_alpha 90.00
_cell_angle_beta 95.21(3)
_cell_angle_gamma 90.00
_cell_formula_units_Z 4
_cell_length_a 7.4160(15)
_cell_length_b 7.1240(14)
_cell_length_c 14.111(3)
_cell_measurement_reflns_used 25
_cell_measurement_temperature 294(2)
_cell_measurement_theta_max 13
_cell_measurement_theta_min 9
_cell_volume 742.4(3)
_computing_cell_refinement 'CAD-4 Software (Enraf--Nonius, 1989)'
_computing_data_collection 'CAD-4 Software (Enraf--Nonius, 1989)'
_computing_data_reduction 'XCAD4 (Harms & Wocadlo, 1995)'
_computing_molecular_graphics 'ORTEP-3 for Windows (Farrugia, 1997)'
_computing_publication_material 'SHELXL97 (Sheldrick, 2008) and PLATON (Spek, 2009)'
_computing_structure_refinement 'SHELXL97 (Sheldrick, 2008)'
_computing_structure_solution 'SHELXS97 (Sheldrick, 2008)'
_diffrn_ambient_temperature 294(2)
_diffrn_measured_fraction_theta_full 0.999
_diffrn_measured_fraction_theta_max 0.999
_diffrn_measurement_device_type 'Enraf--Nonius CAD-4'
_diffrn_measurement_method \w/2\q
_diffrn_radiation_monochromator graphite
_diffrn_radiation_source 'fine-focus sealed tube'
_diffrn_radiation_type MoK\a
_diffrn_radiation_wavelength 0.71073
_diffrn_reflns_av_R_equivalents 0.0675
_diffrn_reflns_av_sigmaI/netI 0.0550
_diffrn_reflns_limit_h_max 8
_diffrn_reflns_limit_h_min 0
_diffrn_reflns_limit_k_max 8
_diffrn_reflns_limit_k_min -8
_diffrn_reflns_limit_l_max 16
_diffrn_reflns_limit_l_min -16
_diffrn_reflns_number 2787
_diffrn_reflns_theta_full 25.29
_diffrn_reflns_theta_max 25.29
_diffrn_reflns_theta_min 2.76
_diffrn_standards_decay_% 1
_diffrn_standards_interval_time 120
_diffrn_standards_number 3
_exptl_absorpt_coefficient_mu 0.125
_exptl_absorpt_correction_T_max 0.9876
_exptl_absorpt_correction_T_min 0.9634
_exptl_absorpt_correction_type psi-scan
_exptl_absorpt_process_details '(North <i>et al.</i>,  1968)'
_exptl_crystal_colour yellow
_exptl_crystal_density_diffrn 1.594
_exptl_crystal_density_method 'not measured'
_exptl_crystal_description block
_exptl_crystal_F_000 368
_exptl_crystal_size_max 0.30
_exptl_crystal_size_mid 0.30
_exptl_crystal_size_min 0.10
_refine_diff_density_max 0.440
_refine_diff_density_min -0.497
_refine_ls_extinction_method none
_refine_ls_goodness_of_fit_ref 1.000
_refine_ls_hydrogen_treatment constr
_refine_ls_matrix_type full
_refine_ls_number_parameters 118
_refine_ls_number_reflns 1350
_refine_ls_number_restraints 0
_refine_ls_restrained_S_all 1.000
_refine_ls_R_factor_all 0.0808
_refine_ls_R_factor_gt 0.0608
_refine_ls_shift/su_max 0.000
_refine_ls_shift/su_mean 0.000
_refine_ls_structure_factor_coef Fsqd
_refine_ls_weighting_details 'calc w=1/[\s^2^(Fo^2^)+(0.08P)^2^+0.6P] where P=(Fo^2^+2Fc^2^)/3'
_refine_ls_weighting_scheme calc
_refine_ls_wR_factor_gt 0.1594
_refine_ls_wR_factor_ref 0.1720
_reflns_number_gt 994
_reflns_number_total 1350
_reflns_threshold_expression I>2\s(I)
_cod_data_source_file hk2760.cif
_cod_data_source_block I
_cod_original_sg_symbol_H-M 'P 21/c'
_cod_database_code 2223424
_cod_database_fobs_code 2223424

loop_
_symmetry_equiv_pos_as_xyz
'x, y, z'
'-x, y+1/2, -z+1/2'
'-x, -y, -z'
'x, -y-1/2, z-1/2'

loop_
_atom_site_type_symbol
_atom_site_label
_atom_site_fract_x
_atom_site_fract_y
_atom_site_fract_z
_atom_site_U_iso_or_equiv
_atom_site_adp_type
_atom_site_calc_flag
_atom_site_refinement_flags
_atom_site_occupancy
_atom_site_disorder_assembly
_atom_site_disorder_group
O O1 0.9722(3) 0.3850(3) 0.61373(16) 0.0540(7) Uani d . 1 . .
H H1C 0.8846 0.4824 0.5992 0.081 Uiso d R 1 . .
O O2 0.5104(3) -0.3981(3) 0.38450(15) 0.0518(6) Uani d . 1 . .
O O3 0.6534(3) 0.1382(3) 0.29758(15) 0.0573(7) Uani d . 1 . .
H H3A 0.6170 0.1652 0.2427 0.086 Uiso calc R 1 . .
N N1 0.6497(4) -0.2911(4) 0.52693(17) 0.0446(7) Uani d . 1 . .
H H1A 0.6331 -0.3880 0.5615 0.054 Uiso calc R 1 . .
N N2 0.6071(3) -0.0423(4) 0.31580(17) 0.0443(7) Uani d . 1 . .
C C1 0.8929(4) 0.2147(5) 0.5948(2) 0.0489(8) Uani d . 1 . .
C C2 0.8858(4) 0.0912(5) 0.6684(2) 0.0504(9) Uani d . 1 . .
H H2B 0.9338 0.1245 0.7292 0.060 Uiso calc R 1 . .
C C3 0.8071(4) -0.0837(5) 0.6524(2) 0.0458(8) Uani d . 1 . .
H H3B 0.8021 -0.1699 0.7015 0.055 Uiso calc R 1 . .
C C4 0.7367(4) -0.1255(4) 0.5612(2) 0.0381(7) Uani d . 1 . .
C C5 0.7418(4) 0.0035(4) 0.48642(18) 0.0369(7) Uani d . 1 . .
C C6 0.8213(4) 0.1782(4) 0.5024(2) 0.0424(7) Uani d . 1 . .
H H6A 0.8263 0.2660 0.4539 0.051 Uiso calc R 1 . .
C C7 0.5958(4) -0.2790(4) 0.4338(2) 0.0387(7) Uani d . 1 . .
C C8 0.6537(4) -0.0880(4) 0.40277(19) 0.0352(7) Uani d . 1 . .

loop_
_atom_site_aniso_label
_atom_site_aniso_U_11
_atom_site_aniso_U_22
_atom_site_aniso_U_33
_atom_site_aniso_U_12
_atom_site_aniso_U_13
_atom_site_aniso_U_23
O1 0.0682(15) 0.0357(12) 0.0553(14) -0.0148(11) -0.0103(11) -0.0125(10)
O2 0.0762(15) 0.0374(13) 0.0403(12) -0.0061(11) -0.0038(11) -0.0018(10)
O3 0.0793(16) 0.0455(14) 0.0451(13) -0.0082(12) -0.0054(11) 0.0099(10)
N1 0.0608(16) 0.0344(14) 0.0371(13) 0.0006(12) -0.0042(11) 0.0031(11)
N2 0.0558(16) 0.0358(14) 0.0411(14) 0.0023(12) 0.0034(12) 0.0048(11)
C1 0.0478(18) 0.0425(18) 0.0549(19) 0.0001(15) -0.0036(15) -0.0128(15)
C2 0.0521(18) 0.058(2) 0.0383(16) 0.0025(16) -0.0081(13) -0.0096(16)
C3 0.0490(18) 0.051(2) 0.0354(16) 0.0054(15) -0.0063(13) 0.0016(14)
C4 0.0381(15) 0.0380(16) 0.0370(15) 0.0066(13) -0.0027(12) -0.0006(12)
C5 0.0402(15) 0.0362(16) 0.0335(15) 0.0065(13) 0.0001(11) -0.0005(12)
C6 0.0487(17) 0.0354(16) 0.0428(16) 0.0011(14) 0.0022(13) -0.0016(13)
C7 0.0478(16) 0.0317(15) 0.0353(15) 0.0039(13) -0.0028(12) -0.0034(12)
C8 0.0395(15) 0.0333(15) 0.0321(14) 0.0050(12) 0.0000(11) 0.0010(12)

loop_
_atom_type_symbol
_atom_type_description
_atom_type_scat_dispersion_real
_atom_type_scat_dispersion_imag
_atom_type_scat_source
C C 0.0033 0.0016 'International Tables Vol C Tables 4.2.6.8 and 6.1.1.4'
H H 0.0000 0.0000 'International Tables Vol C Tables 4.2.6.8 and 6.1.1.4'
N N 0.0061 0.0033 'International Tables Vol C Tables 4.2.6.8 and 6.1.1.4'
O O 0.0106 0.0060 'International Tables Vol C Tables 4.2.6.8 and 6.1.1.4'

loop_
_geom_angle_atom_site_label_1
_geom_angle_atom_site_label_2
_geom_angle_atom_site_label_3
_geom_angle_site_symmetry_1
_geom_angle_site_symmetry_3
_geom_angle
_geom_angle_publ_flag
C1 O1 H1C . . 109.2 ?
N2 O3 H3A . . 109.5 ?
C4 N1 H1A . . 124.2 ?
C7 N1 C4 . . 111.6(2) ?
C7 N1 H1A . . 124.2 ?
C8 N2 O3 . . 111.6(3) ?
O1 C1 C2 . . 118.0(3) ?
O1 C1 C6 . . 118.2(3) ?
C2 C1 C6 . . 123.8(3) ?
C1 C2 C3 . . 120.0(3) ?
C1 C2 H2B . . 120.0 ?
C3 C2 H2B . . 120.0 ?
C4 C3 C2 . . 117.7(3) ?
C4 C3 H3B . . 121.1 ?
C2 C3 H3B . . 121.1 ?
C3 C4 C5 . . 121.9(3) ?
C3 C4 N1 . . 128.7(3) ?
C5 C4 N1 . . 109.4(2) ?
C6 C5 C4 . . 120.4(3) ?
C6 C5 C8 . . 133.5(3) ?
C4 C5 C8 . . 106.1(3) ?
C5 C6 C1 . . 116.2(3) ?
C5 C6 H6A . . 121.9 ?
C1 C6 H6A . . 121.9 ?
O2 C7 N1 . . 126.8(3) ?
O2 C7 C8 . . 127.1(3) ?
N1 C7 C8 . . 106.0(2) ?
N2 C8 C5 . . 136.4(3) ?
N2 C8 C7 . . 116.6(3) ?
C5 C8 C7 . . 106.8(2) ?

loop_
_geom_bond_atom_site_label_1
_geom_bond_atom_site_label_2
_geom_bond_site_symmetry_2
_geom_bond_distance
_geom_bond_publ_flag
O1 C1 . 1.364(4) ?
O1 H1C . 0.9600 ?
O2 C7 . 1.234(3) ?
O3 H3A . 0.8200 ?
N1 C4 . 1.409(4) ?
N1 C7 . 1.342(4) ?
N1 H1A . 0.8600 ?
N2 O3 . 1.361(3) ?
N2 C8 . 1.286(4) ?
C1 C2 . 1.365(5) ?
C1 C6 . 1.387(4) ?
C2 C3 . 1.386(5) ?
C2 H2B . 0.9300 ?
C3 C4 . 1.376(4) ?
C3 H3B . 0.9300 ?
C4 C5 . 1.402(4) ?
C5 C6 . 1.387(4) ?
C5 C8 . 1.451(4) ?
C6 H6A . 0.9300 ?
C7 C8 . 1.504(4) ?

loop_
_geom_hbond_atom_site_label_D
_geom_hbond_atom_site_label_H
_geom_hbond_atom_site_label_A
_geom_hbond_site_symmetry_A
_geom_hbond_distance_DH
_geom_hbond_distance_HA
_geom_hbond_distance_DA
_geom_hbond_angle_DHA
N1 H1A O2 3_646 0.86 2.05 2.854(4) 156
O1 H1C N1 1_565 0.96 2.52 3.466(4) 168
O3 H3A O2 2_655 0.82 2.00 2.753(3) 152

loop_
_geom_torsion_atom_site_label_1
_geom_torsion_atom_site_label_2
_geom_torsion_atom_site_label_3
_geom_torsion_atom_site_label_4
_geom_torsion_site_symmetry_1
_geom_torsion_site_symmetry_2
_geom_torsion_site_symmetry_3
_geom_torsion_site_symmetry_4
_geom_torsion
_geom_torsion_publ_flag
O1 C1 C2 C3 . . . . -179.7(3) ?
C6 C1 C2 C3 . . . . 1.4(5) ?
C1 C2 C3 C4 . . . . -0.5(5) ?
C2 C3 C4 C5 . . . . -0.6(4) ?
C2 C3 C4 N1 . . . . -179.6(3) ?
C7 N1 C4 C3 . . . . 178.8(3) ?
C7 N1 C4 C5 . . . . -0.3(3) ?
C3 C4 C5 C6 . . . . 0.9(4) ?
N1 C4 C5 C6 . . . . -180.0(3) ?
C3 C4 C5 C8 . . . . -179.2(3) ?
N1 C4 C5 C8 . . . . 0.0(3) ?
C4 C5 C6 C1 . . . . 0.0(4) ?
C8 C5 C6 C1 . . . . -180.0(3) ?
O1 C1 C6 C5 . . . . -180.0(3) ?
C2 C1 C6 C5 . . . . -1.1(5) ?
C4 N1 C7 O2 . . . . -177.1(3) ?
C4 N1 C7 C8 . . . . 0.5(3) ?
O3 N2 C8 C5 . . . . 0.5(5) ?
O3 N2 C8 C7 . . . . 175.0(2) ?
C6 C5 C8 N2 . . . . -4.9(6) ?
C4 C5 C8 N2 . . . . 175.2(3) ?
C6 C5 C8 C7 . . . . -179.7(3) ?
C4 C5 C8 C7 . . . . 0.3(3) ?
O2 C7 C8 N2 . . . . 1.1(5) ?
N1 C7 C8 N2 . . . . -176.6(3) ?
O2 C7 C8 C5 . . . . 177.2(3) ?
N1 C7 C8 C5 . . . . -0.5(3) ?

loop_
_cod_related_entry_id
_cod_related_entry_database
_cod_related_entry_code
1 ChemSpider 24743205
